data_7120166
loop_
_publ_author_name
'Sun, Zhong-Ming'
'Liu, Chao'
'Li, Leijiao'
'Pan, Qing-Jiang'

_publ_section_title
;
 [Ge5Ni2(CO)3]2-&#xFF1A;The first functionalized cluster of
 closo-[Ge5]2&#x2212;
;
_journal_name_full 'Chem. Commun.'
_journal_paper_doi 10.1039/C7CC02917A
_journal_year 2017
_chemical_formula_sum 'C41 H80 Ge5 K2 N6 Ni2 O15'
_chemical_formula_weight 1455.68
_chemical_name_systematic
;
 ?
;
_space_group_crystal_system triclinic
_space_group_IT_number 2
_space_group_name_Hall '-P 1'
_space_group_name_H-M_alt 'P -1'
_symmetry_space_group_name_Hall '-P 1'
_symmetry_space_group_name_H-M 'P -1'
_atom_sites_solution_hydrogens mixed
_audit_creation_method SHELXL-2014
_audit_update_record
;
2017-03-15 deposited with the CCDC.
2017-05-19 downloaded from the CCDC.
;
_cell_angle_alpha 95.330(3)
_cell_angle_beta 96.484(3)
_cell_angle_gamma 110.884(3)
_cell_formula_units_Z 2
_cell_length_a 10.8950(17)
_cell_length_b 13.520(2)
_cell_length_c 21.603(3)
_cell_measurement_reflns_used 4817
_cell_measurement_temperature 150(2)
_cell_measurement_theta_max 26.09
_cell_measurement_theta_min 1.82
_cell_volume 2923.5(8)
_computing_structure_refinement 'SHELXL-2014 (Sheldrick, 2014)'
_diffrn_ambient_temperature 150(2)
_diffrn_measured_fraction_theta_full 0.990
_diffrn_measured_fraction_theta_max 0.985
_diffrn_measurement_device_type 'Bruker APEX-II CCD'
_diffrn_measurement_method 'phi and omega scans'
_diffrn_radiation_type MoK\a
_diffrn_radiation_wavelength 0.71073
_diffrn_reflns_av_R_equivalents 0.0449
_diffrn_reflns_av_unetI/netI 0.0970
_diffrn_reflns_Laue_measured_fraction_full 0.990
_diffrn_reflns_Laue_measured_fraction_max 0.985
_diffrn_reflns_limit_h_max 13
_diffrn_reflns_limit_h_min -12
_diffrn_reflns_limit_k_max 16
_diffrn_reflns_limit_k_min -15
_diffrn_reflns_limit_l_max 26
_diffrn_reflns_limit_l_min -25
_diffrn_reflns_number 18278
_diffrn_reflns_point_group_measured_fraction_full 0.990
_diffrn_reflns_point_group_measured_fraction_max 0.985
_diffrn_reflns_theta_full 25.242
_diffrn_reflns_theta_max 26.117
_diffrn_reflns_theta_min 1.629
_exptl_absorpt_coefficient_mu 3.370
_exptl_absorpt_correction_T_max 0.714
_exptl_absorpt_correction_T_min 0.450
_exptl_absorpt_correction_type multi-scan
_exptl_crystal_colour dark
_exptl_crystal_density_diffrn 1.654
_exptl_crystal_density_meas 1.654
_exptl_crystal_density_method 'not measured'
_exptl_crystal_description block
_exptl_crystal_F_000 1484
_exptl_crystal_size_max 0.3
_exptl_crystal_size_mid 0.2
_exptl_crystal_size_min 0.1
_refine_diff_density_max 1.082
_refine_diff_density_min -0.942
_refine_diff_density_rms 0.114
_refine_ls_extinction_method none
_refine_ls_goodness_of_fit_ref 0.978
_refine_ls_hydrogen_treatment mixed
_refine_ls_matrix_type full
_refine_ls_number_parameters 705
_refine_ls_number_reflns 11478
_refine_ls_number_restraints 10
_refine_ls_restrained_S_all 0.978
_refine_ls_R_factor_all 0.1042
_refine_ls_R_factor_gt 0.0531
_refine_ls_shift/su_max 0.000
_refine_ls_shift/su_mean 0.000
_refine_ls_structure_factor_coef Fsqd
_refine_ls_weighting_details 'w=1/[\s^2^(Fo^2^)+(0.0500P)^2^] where P=(Fo^2^+2Fc^2^)/3'
_refine_ls_weighting_scheme calc
_refine_ls_wR_factor_gt 0.1046
_refine_ls_wR_factor_ref 0.1239
_reflns_Friedel_coverage 0.000
_reflns_number_gt 7043
_reflns_number_total 11478
_reflns_threshold_expression 'I > 2\s(I)'
_cod_data_source_file c7cc02917a2.cif
_cod_data_source_block 1
_cod_database_code 7120166
_shelx_space_group_comment
;
The symmetry employed for this shelxl refinement is uniquely defined
by the following loop, which should always be used as a source of
symmetry information in preference to the above space-group names.
They are only intended as comments.
;
_shelxl_version_number 2014-3

loop_
_space_group_symop_operation_xyz
'x, y, z'
'-x, -y, -z'

loop_
_atom_site_label
_atom_site_type_symbol
_atom_site_fract_x
_atom_site_fract_y
_atom_site_fract_z
_atom_site_U_iso_or_equiv
_atom_site_adp_type
_atom_site_occupancy
_atom_site_site_symmetry_order
_atom_site_calc_flag
_atom_site_refinement_flags_posn
_atom_site_refinement_flags_adp
_atom_site_refinement_flags_occupancy
_atom_site_disorder_assembly
_atom_site_disorder_group
Ge1 Ge -0.12637(14) 0.21345(11) 0.26013(6) 0.0266(3) Uani 0.7433(9) 1 d . . P A 1
Ge3 Ge 0.13265(12) 0.35422(9) 0.30091(5) 0.0256(3) Uani 0.7433(9) 1 d . . P A 1
Ge4 Ge -0.0668(3) 0.4141(3) 0.30109(15) 0.0317(4) Uani 0.7433(9) 1 d . . P A 1
Ge5 Ge 0.04725(9) 0.15934(7) 0.32400(5) 0.0321(2) Uani 0.7433(9) 1 d . . P A 1
Ni1 Ni 0.00203(10) 0.35381(8) 0.19774(4) 0.0268(3) Uani 0.7433(9) 1 d . . P A 1
Ni2 Ni 0.06860(10) 0.20484(9) 0.21147(5) 0.0262(2) Uani 0.7433(9) 1 d . . P A 1
O14 O -0.0303(5) 0.5253(4) 0.1371(2) 0.0372(14) Uani 0.7433(9) 1 d . . P A 1
C40 C -0.0181(7) 0.4544(7) 0.1609(3) 0.0289(18) Uani 0.7433(9) 1 d . . P A 1
Ge1' Ge -0.1484(5) 0.2327(4) 0.2456(2) 0.0266(3) Uani 0.2567(9) 1 d . . P A 2
Ge3' Ge 0.1079(4) 0.3792(3) 0.2889(2) 0.0256(3) Uani 0.2567(9) 1 d . . P A 2
Ge4' Ge -0.1017(8) 0.4210(8) 0.3098(5) 0.0394(14) Uani 0.2567(9) 1 d . . P A 2
Ge5' Ge -0.0429(3) 0.4066(2) 0.19790(12) 0.0321(2) Uani 0.2567(9) 1 d . . P A 2
Ni1' Ni 0.0429(3) 0.2509(3) 0.18742(15) 0.0296(8) Uani 0.2567(9) 1 d . . P A 2
Ni2' Ni 0.0414(3) 0.1799(2) 0.28495(16) 0.0262(2) Uani 0.2567(9) 1 d . . P A 2
O14' O 0.0548(16) 0.0325(12) 0.3706(7) 0.034(4) Uani 0.2567(9) 1 d . . P A 2
C40' C 0.053(2) 0.0910(19) 0.3377(10) 0.026(5) Uani 0.2567(9) 1 d . U P A 2
Ge2 Ge -0.03726(7) 0.28995(5) 0.37625(3) 0.04212(19) Uani 1 1 d . . . . .
K1 K 0.55258(11) 0.76305(8) 0.08812(5) 0.0193(2) Uani 1 1 d . . . . .
K2 K 0.45271(11) 0.76653(8) 0.40567(5) 0.0184(2) Uani 1 1 d . . . . .
O1 O 0.7874(3) 0.8354(3) 0.03496(15) 0.0240(8) Uani 1 1 d . . . . .
O2 O 0.3475(3) 0.5582(3) 0.04440(15) 0.0225(8) Uani 1 1 d . . . . .
O3 O 0.5745(3) 0.5766(3) 0.12676(15) 0.0216(8) Uani 1 1 d . . . . .
O4 O 0.3980(3) 0.8661(3) 0.14445(15) 0.0228(8) Uani 1 1 d . . . . .
O5 O 0.6505(3) 0.8944(3) 0.20468(15) 0.0239(8) Uani 1 1 d . . . . .
O6 O 0.4746(3) 0.9776(3) 0.38978(15) 0.0222(8) Uani 1 1 d . . . . .
O7 O 0.6951(3) 0.9438(3) 0.45189(15) 0.0222(8) Uani 1 1 d . . . . .
O8 O 0.2317(3) 0.7042(3) 0.46762(15) 0.0220(8) Uani 1 1 d . . . . .
O9 O 0.4443(3) 0.6354(3) 0.50280(15) 0.0232(8) Uani 1 1 d . . . . .
O10 O 0.3217(4) 0.6783(3) 0.28571(15) 0.0281(9) Uani 1 1 d . . . . .
O11 O 0.5635(3) 0.6544(3) 0.32146(15) 0.0227(8) Uani 1 1 d . . . . .
O12 O 0.5533(4) 0.8491(3) -0.02754(15) 0.0263(9) Uani 1 1 d . . . . .
O13 O 0.0579(5) 0.2562(4) 0.0803(3) 0.0649(16) Uani 1 1 d . . . . .
O15 O 0.1791(6) 0.0535(5) 0.1894(2) 0.0769(17) Uani 1 1 d . . . . .
N1 N 0.2934(4) 0.7479(3) 0.01445(19) 0.0212(10) Uani 1 1 d . . . . .
N2 N 0.8123(4) 0.7796(3) 0.16223(19) 0.0225(10) Uani 1 1 d . . . . .
N3 N 0.6990(4) 0.7270(3) 0.45522(18) 0.0197(9) Uani 1 1 d . . . . .
N4 N 0.2122(4) 0.8097(3) 0.35690(18) 0.0223(10) Uani 1 1 d . . . . .
N5 N 0.5424(6) 0.2079(4) 0.3122(2) 0.0396(13) Uani 1 1 d D . . . .
N6 N 0.5963(7) 0.3538(5) 0.2104(2) 0.0500(15) Uani 1 1 d D . . . .
C2 C 0.7070(5) 1.0375(4) 0.4240(2) 0.0237(12) Uani 1 1 d . . . . .
H2A H 0.7196 1.0267 0.3805 0.028 Uiso 1 1 calc R U . . .
H2B H 0.7836 1.0975 0.4463 0.028 Uiso 1 1 calc R U . . .
C3 C 0.2166(5) 0.6109(4) 0.4968(2) 0.0257(13) Uani 1 1 d . . . . .
H3A H 0.1965 0.5496 0.4649 0.031 Uiso 1 1 calc R U . . .
H3B H 0.1437 0.5966 0.5208 0.031 Uiso 1 1 calc R U . . .
C4 C 0.3416(5) 0.6283(4) 0.5390(2) 0.0243(12) Uani 1 1 d . . . . .
H4A H 0.3665 0.6938 0.5681 0.029 Uiso 1 1 calc R U . . .
H4B H 0.3286 0.5695 0.5632 0.029 Uiso 1 1 calc R U . . .
C5 C 0.6409(5) 0.6051(4) 0.3539(2) 0.0277(13) Uani 1 1 d . . . . .
H5A H 0.6805 0.5724 0.3241 0.033 Uiso 1 1 calc R U . . .
H5B H 0.5844 0.5493 0.3745 0.033 Uiso 1 1 calc R U . . .
C6 C 0.5699(5) 0.6605(4) 0.5409(2) 0.0260(12) Uani 1 1 d . . . . .
H6A H 0.5614 0.6128 0.5724 0.031 Uiso 1 1 calc R U . . .
H6B H 0.6016 0.7334 0.5623 0.031 Uiso 1 1 calc R U . . .
C7 C 0.1070(5) 0.7021(5) 0.4381(2) 0.0298(13) Uani 1 1 d . . . . .
H7A H 0.0488 0.6999 0.4692 0.036 Uiso 1 1 calc R U . . .
H7B H 0.0648 0.6389 0.4069 0.036 Uiso 1 1 calc R U . . .
C8 C 0.6659(5) 0.6482(4) 0.4996(2) 0.0267(13) Uani 1 1 d . . . . .
H8A H 0.7473 0.6545 0.5260 0.032 Uiso 1 1 calc R U . . .
H8B H 0.6288 0.5768 0.4758 0.032 Uiso 1 1 calc R U . . .
C9 C 0.1304(5) 0.8006(4) 0.4073(2) 0.0248(12) Uani 1 1 d . . . . .
H9A H 0.0449 0.8018 0.3899 0.030 Uiso 1 1 calc R U . . .
H9B H 0.1733 0.8628 0.4392 0.030 Uiso 1 1 calc R U . . .
C10 C 0.2506(5) 0.9175(4) 0.3394(2) 0.0279(13) Uani 1 1 d . . . . .
H10A H 0.1728 0.9368 0.3346 0.033 Uiso 1 1 calc R U . . .
H10B H 0.2809 0.9166 0.2989 0.033 Uiso 1 1 calc R U . . .
C11 C 0.7485(5) 0.6862(4) 0.4020(2) 0.0284(13) Uani 1 1 d . . . . .
H11A H 0.8100 0.6540 0.4180 0.034 Uiso 1 1 calc R U . . .
H11B H 0.7976 0.7459 0.3817 0.034 Uiso 1 1 calc R U . . .
C12 C 0.8007(5) 0.8287(4) 0.4883(3) 0.0313(14) Uani 1 1 d . . . . .
H12A H 0.8860 0.8207 0.4944 0.038 Uiso 1 1 calc R U . . .
H12B H 0.7785 0.8431 0.5296 0.038 Uiso 1 1 calc R U . . .
C13 C 0.2218(6) 0.7108(5) 0.2551(2) 0.0334(14) Uani 1 1 d . . . . .
H13A H 0.1662 0.6558 0.2210 0.040 Uiso 1 1 calc R U . . .
H13B H 0.2633 0.7761 0.2377 0.040 Uiso 1 1 calc R U . . .
C15 C 0.3577(5) 1.0014(4) 0.3859(3) 0.0304(13) Uani 1 1 d . . . . .
H15A H 0.3751 1.0711 0.3727 0.036 Uiso 1 1 calc R U . . .
H15B H 0.3294 1.0029 0.4269 0.036 Uiso 1 1 calc R U . . .
C16 C 0.4650(6) 0.2701(5) 0.2927(3) 0.0383(15) Uani 1 1 d . . . . .
H16A H 0.4969 0.3370 0.3211 0.046 Uiso 1 1 calc R U . . .
H16B H 0.3733 0.2316 0.2974 0.046 Uiso 1 1 calc R U . . .
C17 C 0.4672(6) 0.2956(5) 0.2255(3) 0.0414(16) Uani 1 1 d . . . . .
H17A H 0.4278 0.2288 0.1969 0.050 Uiso 1 1 calc R U . . .
H17B H 0.4114 0.3367 0.2179 0.050 Uiso 1 1 calc R U . . .
C18 C 0.8140(5) 0.9233(4) 0.4543(3) 0.0288(13) Uani 1 1 d . . . . .
H18A H 0.8883 0.9855 0.4762 0.035 Uiso 1 1 calc R U . . .
H18B H 0.8308 0.9085 0.4120 0.035 Uiso 1 1 calc R U . . .
C19 C 0.5845(5) 1.0607(4) 0.4270(2) 0.0227(12) Uani 1 1 d . . . . .
H19A H 0.5692 1.0670 0.4703 0.027 Uiso 1 1 calc R U . . .
H19B H 0.5951 1.1280 0.4117 0.027 Uiso 1 1 calc R U . . .
C20 C 0.1386(5) 0.7293(5) 0.3026(2) 0.0310(13) Uani 1 1 d . . . . .
H20A H 0.0705 0.7508 0.2817 0.037 Uiso 1 1 calc R U . . .
H20B H 0.0939 0.6621 0.3176 0.037 Uiso 1 1 calc R U . . .
C21 C 0.3528(5) 0.4734(4) 0.0779(2) 0.0250(12) Uani 1 1 d . . . . .
H21A H 0.2955 0.4052 0.0537 0.030 Uiso 1 1 calc R U . . .
H21B H 0.3213 0.4800 0.1178 0.030 Uiso 1 1 calc R U . . .
C22 C 0.7078(5) 0.5811(4) 0.1388(2) 0.0257(13) Uani 1 1 d . . . . .
H22A H 0.7452 0.5850 0.1000 0.031 Uiso 1 1 calc R U . . .
H22B H 0.7093 0.5171 0.1552 0.031 Uiso 1 1 calc R U . . .
C23 C 0.3069(5) 0.8878(4) 0.1011(2) 0.0287(13) Uani 1 1 d . . . . .
H23A H 0.3550 0.9407 0.0763 0.034 Uiso 1 1 calc R U . . .
H23B H 0.2521 0.9164 0.1237 0.034 Uiso 1 1 calc R U . . .
C24 C 0.5633(5) 0.9324(4) 0.2360(2) 0.0266(13) Uani 1 1 d . . . . .
H24A H 0.6144 0.9954 0.2664 0.032 Uiso 1 1 calc R U . . .
H24B H 0.5090 0.8777 0.2581 0.032 Uiso 1 1 calc R U . . .
C25 C 0.8565(5) 0.8695(4) 0.2137(3) 0.0304(13) Uani 1 1 d . . . . .
H25A H 0.8967 0.9355 0.1968 0.036 Uiso 1 1 calc R U . . .
H25B H 0.9244 0.8617 0.2439 0.036 Uiso 1 1 calc R U . . .
C26 C 0.2148(5) 0.5552(4) 0.0318(3) 0.0304(13) Uani 1 1 d . . . . .
H26A H 0.1858 0.5730 0.0707 0.037 Uiso 1 1 calc R U . . .
H26B H 0.1551 0.4840 0.0125 0.037 Uiso 1 1 calc R U . . .
C27 C 0.9143(5) 0.7991(4) 0.1214(3) 0.0301(13) Uani 1 1 d . . . . .
H27A H 0.9033 0.7317 0.0970 0.036 Uiso 1 1 calc R U . . .
H27B H 1.0011 0.8257 0.1474 0.036 Uiso 1 1 calc R U . . .
C28 C 0.2128(5) 0.6350(4) -0.0120(3) 0.0296(13) Uani 1 1 d . . . . .
H28A H 0.2450 0.6170 -0.0499 0.035 Uiso 1 1 calc R U . . .
H28B H 0.1214 0.6283 -0.0241 0.035 Uiso 1 1 calc R U . . .
C29 C 0.4284(6) 0.8023(4) -0.0692(2) 0.0283(13) Uani 1 1 d . . . . .
H29A H 0.4100 0.7272 -0.0825 0.034 Uiso 1 1 calc R U . . .
H29B H 0.4329 0.8378 -0.1063 0.034 Uiso 1 1 calc R U . . .
C30 C 0.2201(5) 0.7862(4) 0.0583(3) 0.0289(13) Uani 1 1 d . . . . .
H30A H 0.1815 0.7310 0.0837 0.035 Uiso 1 1 calc R U . . .
H30B H 0.1477 0.7988 0.0341 0.035 Uiso 1 1 calc R U . . .
C31 C 0.9102(5) 0.8780(4) 0.0768(3) 0.0311(14) Uani 1 1 d . . . . .
H31A H 0.9188 0.9453 0.1005 0.037 Uiso 1 1 calc R U . . .
H31B H 0.9836 0.8912 0.0531 0.037 Uiso 1 1 calc R U . . .
C32 C 0.7896(5) 0.6788(4) 0.1861(3) 0.0273(13) Uani 1 1 d . . . . .
H32A H 0.7446 0.6781 0.2225 0.033 Uiso 1 1 calc R U . . .
H32B H 0.8750 0.6743 0.2002 0.033 Uiso 1 1 calc R U . . .
C33 C 0.7467(5) 0.8778(4) 0.2475(2) 0.0291(13) Uani 1 1 d . . . . .
H33A H 0.7060 0.8125 0.2651 0.035 Uiso 1 1 calc R U . . .
H33B H 0.7825 0.9369 0.2817 0.035 Uiso 1 1 calc R U . . .
C34 C 0.7864(5) 0.8971(4) -0.0144(2) 0.0249(13) Uani 1 1 d . . . . .
H34A H 0.8609 0.9030 -0.0364 0.030 Uiso 1 1 calc R U . . .
H34B H 0.7950 0.9686 0.0028 0.030 Uiso 1 1 calc R U . . .
C35 C 0.4907(5) 0.4777(4) 0.0893(2) 0.0256(13) Uani 1 1 d . . . . .
H35A H 0.4938 0.4185 0.1108 0.031 Uiso 1 1 calc R U . . .
H35B H 0.5222 0.4711 0.0494 0.031 Uiso 1 1 calc R U . . .
C36 C 0.4769(5) 0.9592(4) 0.1864(2) 0.0280(13) Uani 1 1 d . . . . .
H36A H 0.4201 0.9896 0.2061 0.034 Uiso 1 1 calc R U . . .
H36B H 0.5321 1.0119 0.1635 0.034 Uiso 1 1 calc R U . . .
C37 C 0.3195(6) 0.8133(5) -0.0363(2) 0.0323(14) Uani 1 1 d . . . . .
H37A H 0.3435 0.8877 -0.0190 0.039 Uiso 1 1 calc R U . . .
H37B H 0.2388 0.7925 -0.0666 0.039 Uiso 1 1 calc R U . . .
C38 C 0.6604(6) 0.8454(4) -0.0585(2) 0.0285(13) Uani 1 1 d . . . . .
H38A H 0.6634 0.8822 -0.0951 0.034 Uiso 1 1 calc R U . . .
H38B H 0.6476 0.7716 -0.0725 0.034 Uiso 1 1 calc R U . . .
C39 C 0.0494(6) 0.2671(5) 0.1339(4) 0.0484(19) Uani 1 1 d . . . . .
C41 C 0.1288(7) 0.1170(5) 0.1975(3) 0.0476(19) Uani 1 1 d . . . . .
C14 C 0.4601(5) 0.5784(4) 0.2767(2) 0.0284(13) Uani 1 1 d . . . . .
H14A H 0.4030 0.5238 0.2979 0.034 Uiso 1 1 calc R U . . .
H14B H 0.4978 0.5440 0.2469 0.034 Uiso 1 1 calc R U . . .
C1 C 0.3795(6) 0.6318(4) 0.2423(2) 0.0293(13) Uani 1 1 d . . . . .
H1A H 0.4361 0.6864 0.2209 0.035 Uiso 1 1 calc R U . . .
H1B H 0.3104 0.5796 0.2109 0.035 Uiso 1 1 calc R U . . .
H6C H 0.655(5) 0.413(3) 0.242(2) 0.06(2) Uiso 1 1 d D . . . .
H5C H 0.633(3) 0.247(5) 0.306(3) 0.07(2) Uiso 1 1 d D . . . .
H5D H 0.515(7) 0.141(3) 0.284(3) 0.09(3) Uiso 1 1 d D . . . .
H6D H 0.644(12) 0.306(9) 0.207(6) 0.24(7) Uiso 1 1 d D . . . .

loop_
_atom_site_aniso_label
_atom_site_aniso_U_11
_atom_site_aniso_U_22
_atom_site_aniso_U_33
_atom_site_aniso_U_23
_atom_site_aniso_U_13
_atom_site_aniso_U_12
Ge1 0.0183(6) 0.0227(7) 0.0341(8) -0.0029(5) 0.0071(5) 0.0026(4)
Ge3 0.0194(6) 0.0252(7) 0.0262(6) -0.0006(4) 0.0035(4) 0.0021(3)
Ge4 0.0330(13) 0.0262(6) 0.0343(9) -0.0024(6) 0.0116(7) 0.0089(8)
Ge5 0.0387(5) 0.0282(5) 0.0308(5) 0.0043(4) 0.0094(4) 0.0128(4)
Ni1 0.0268(6) 0.0254(6) 0.0271(5) -0.0007(4) 0.0058(4) 0.0088(5)
Ni2 0.0256(6) 0.0273(6) 0.0252(6) 0.0005(5) 0.0078(4) 0.0090(4)
O14 0.038(4) 0.040(3) 0.032(3) 0.002(3) -0.004(3) 0.016(3)
C40 0.023(4) 0.042(5) 0.021(4) -0.010(4) -0.002(3) 0.015(4)
Ge1' 0.0183(6) 0.0227(7) 0.0341(8) -0.0029(5) 0.0071(5) 0.0026(4)
Ge3' 0.0194(6) 0.0252(7) 0.0262(6) -0.0006(4) 0.0035(4) 0.0021(3)
Ge4' 0.035(4) 0.035(3) 0.042(3) -0.001(2) 0.011(2) 0.005(2)
Ge5' 0.0387(5) 0.0282(5) 0.0308(5) 0.0043(4) 0.0094(4) 0.0128(4)
Ni1' 0.0292(18) 0.039(2) 0.0166(17) 0.0038(15) 0.0090(14) 0.0060(15)
Ni2' 0.0256(6) 0.0273(6) 0.0252(6) 0.0005(5) 0.0078(4) 0.0090(4)
O14' 0.048(11) 0.034(9) 0.028(8) 0.013(7) 0.011(7) 0.021(8)
C40' 0.024(9) 0.024(8) 0.031(9) 0.002(7) 0.001(7) 0.010(7)
Ge2 0.0429(4) 0.0349(4) 0.0516(4) 0.0095(3) 0.0230(3) 0.0126(3)
K1 0.0202(6) 0.0214(6) 0.0184(6) 0.0036(5) 0.0053(5) 0.0093(5)
K2 0.0174(6) 0.0198(6) 0.0174(6) 0.0012(5) 0.0026(5) 0.0066(5)
O1 0.024(2) 0.025(2) 0.024(2) 0.0072(16) 0.0074(16) 0.0072(17)
O2 0.022(2) 0.024(2) 0.0246(19) 0.0056(16) 0.0038(16) 0.0108(16)
O3 0.021(2) 0.0215(19) 0.0211(19) -0.0009(16) 0.0035(15) 0.0076(16)
O4 0.026(2) 0.0186(19) 0.0203(19) -0.0052(16) -0.0015(16) 0.0079(16)
O5 0.023(2) 0.028(2) 0.0208(19) 0.0002(16) 0.0018(16) 0.0103(17)
O6 0.022(2) 0.0158(18) 0.027(2) 0.0001(16) -0.0007(16) 0.0062(16)
O7 0.019(2) 0.0172(19) 0.029(2) 0.0051(16) 0.0027(16) 0.0058(15)
O8 0.018(2) 0.023(2) 0.026(2) 0.0092(16) 0.0050(16) 0.0077(16)
O9 0.024(2) 0.032(2) 0.0171(18) 0.0009(16) 0.0052(16) 0.0142(17)
O10 0.029(2) 0.035(2) 0.0156(18) -0.0065(17) 0.0011(16) 0.0099(18)
O11 0.028(2) 0.0178(19) 0.0214(19) -0.0005(16) 0.0051(16) 0.0080(16)
O12 0.031(2) 0.032(2) 0.0185(19) -0.0003(16) 0.0031(16) 0.0154(18)
O13 0.049(3) 0.040(3) 0.103(5) -0.011(3) 0.002(3) 0.023(3)
O15 0.070(4) 0.068(4) 0.062(4) 0.013(3) 0.016(3) -0.013(3)
N1 0.021(2) 0.019(2) 0.024(2) -0.0023(19) 0.0024(19) 0.0102(19)
N2 0.019(2) 0.020(2) 0.029(2) 0.004(2) 0.007(2) 0.0072(19)
N3 0.020(2) 0.019(2) 0.021(2) 0.0010(19) 0.0016(19) 0.0089(19)
N4 0.018(2) 0.030(3) 0.018(2) 0.007(2) 0.0025(18) 0.007(2)
N5 0.053(4) 0.034(3) 0.039(3) 0.015(3) 0.018(3) 0.019(3)
N6 0.068(4) 0.037(3) 0.031(3) 0.005(3) 0.007(3) 0.004(3)
C2 0.025(3) 0.017(3) 0.020(3) 0.006(2) 0.000(2) -0.003(2)
C3 0.029(3) 0.021(3) 0.035(3) 0.010(2) 0.017(3) 0.013(3)
C4 0.034(3) 0.015(3) 0.032(3) 0.006(2) 0.017(3) 0.015(2)
C5 0.036(4) 0.023(3) 0.030(3) 0.004(3) 0.016(3) 0.015(3)
C6 0.027(3) 0.027(3) 0.025(3) 0.006(2) 0.003(2) 0.011(3)
C7 0.013(3) 0.046(4) 0.030(3) 0.003(3) 0.006(2) 0.010(3)
C8 0.025(3) 0.029(3) 0.032(3) 0.006(3) 0.002(2) 0.017(3)
C9 0.013(3) 0.038(3) 0.027(3) 0.009(3) 0.005(2) 0.011(2)
C10 0.021(3) 0.038(3) 0.027(3) 0.017(3) 0.007(2) 0.011(3)
C11 0.026(3) 0.032(3) 0.035(3) 0.008(3) 0.013(3) 0.017(3)
C12 0.020(3) 0.029(3) 0.044(4) 0.002(3) -0.003(3) 0.012(3)
C13 0.028(3) 0.044(4) 0.019(3) 0.001(3) 0.001(2) 0.005(3)
C15 0.030(3) 0.032(3) 0.031(3) 0.009(3) 0.006(3) 0.013(3)
C16 0.044(4) 0.041(4) 0.025(3) -0.002(3) 0.002(3) 0.012(3)
C17 0.043(4) 0.050(4) 0.028(3) 0.005(3) 0.003(3) 0.015(3)
C18 0.015(3) 0.024(3) 0.041(3) 0.000(3) -0.004(3) 0.003(2)
C19 0.028(3) 0.014(3) 0.022(3) 0.004(2) -0.004(2) 0.005(2)
C20 0.020(3) 0.037(3) 0.028(3) 0.003(3) -0.001(2) 0.002(3)
C21 0.033(3) 0.017(3) 0.025(3) 0.006(2) 0.008(2) 0.007(2)
C22 0.025(3) 0.028(3) 0.032(3) 0.015(3) 0.011(3) 0.015(3)
C23 0.030(3) 0.029(3) 0.032(3) -0.007(3) -0.003(3) 0.022(3)
C24 0.035(3) 0.023(3) 0.019(3) -0.007(2) 0.007(2) 0.009(3)
C25 0.019(3) 0.031(3) 0.035(3) 0.000(3) -0.004(3) 0.005(3)
C26 0.018(3) 0.028(3) 0.037(3) -0.004(3) 0.001(3) 0.002(2)
C27 0.021(3) 0.028(3) 0.045(4) 0.016(3) 0.010(3) 0.010(3)
C28 0.022(3) 0.029(3) 0.035(3) -0.004(3) -0.007(3) 0.011(3)
C29 0.038(4) 0.031(3) 0.020(3) 0.005(2) 0.002(3) 0.017(3)
C30 0.022(3) 0.028(3) 0.041(3) 0.000(3) 0.005(3) 0.015(3)
C31 0.021(3) 0.032(3) 0.041(4) 0.006(3) 0.013(3) 0.008(3)
C32 0.019(3) 0.026(3) 0.037(3) 0.008(3) 0.001(3) 0.009(2)
C33 0.032(3) 0.029(3) 0.024(3) 0.003(3) -0.004(3) 0.011(3)
C34 0.039(4) 0.013(3) 0.029(3) 0.010(2) 0.021(3) 0.010(2)
C35 0.041(4) 0.022(3) 0.014(3) 0.002(2) 0.005(2) 0.011(3)
C36 0.032(3) 0.025(3) 0.028(3) -0.002(3) 0.000(3) 0.014(3)
C37 0.034(4) 0.044(4) 0.027(3) 0.006(3) 0.000(3) 0.025(3)
C38 0.042(4) 0.025(3) 0.028(3) 0.007(3) 0.022(3) 0.018(3)
C39 0.022(4) 0.028(4) 0.093(7) 0.011(4) 0.008(4) 0.007(3)
C41 0.038(4) 0.038(4) 0.038(4) 0.024(3) -0.013(3) -0.021(3)
C14 0.033(3) 0.025(3) 0.019(3) -0.005(2) 0.007(2) 0.004(3)
C1 0.032(3) 0.035(3) 0.013(3) -0.004(2) 0.005(2) 0.004(3)

loop_
_atom_type_symbol
_atom_type_description
_atom_type_scat_dispersion_real
_atom_type_scat_dispersion_imag
_atom_type_scat_source
C C 0.0033 0.0016 'International Tables Vol C Tables 4.2.6.8 and 6.1.1.4'
H H 0.0000 0.0000 'International Tables Vol C Tables 4.2.6.8 and 6.1.1.4'
N N 0.0061 0.0033 'International Tables Vol C Tables 4.2.6.8 and 6.1.1.4'
O O 0.0106 0.0060 'International Tables Vol C Tables 4.2.6.8 and 6.1.1.4'
K K 0.2009 0.2494 'International Tables Vol C Tables 4.2.6.8 and 6.1.1.4'
Ni Ni 0.3393 1.1124 'International Tables Vol C Tables 4.2.6.8 and 6.1.1.4'
Ge Ge 0.1547 1.8001 'International Tables Vol C Tables 4.2.6.8 and 6.1.1.4'

loop_
_geom_angle_atom_site_label_1
_geom_angle_atom_site_label_2
_geom_angle_atom_site_label_3
_geom_angle
Ni2 Ge1 Ni1 57.02(5)
Ni2 Ge1 Ge2 106.25(5)
Ni1 Ge1 Ge2 106.10(6)
Ni2 Ge1 Ge5 61.01(4)
Ni1 Ge1 Ge5 105.93(6)
Ge2 Ge1 Ge5 58.40(3)
Ni2 Ge1 Ge4 105.66(7)
Ni1 Ge1 Ge4 60.64(7)
Ge2 Ge1 Ge4 58.42(8)
Ge5 Ge1 Ge4 105.44(9)
Ni2 Ge1 Ge3 56.39(5)
Ni1 Ge1 Ge3 56.23(4)
Ge2 Ge1 Ge3 57.62(4)
Ge5 Ge1 Ge3 57.68(4)
Ge4 Ge1 Ge3 57.31(7)
Ni2 Ge3 Ni1 57.37(4)
Ni2 Ge3 Ge2 105.97(5)
Ni1 Ge3 Ge2 106.36(5)
Ni2 Ge3 Ge4 106.37(9)
Ni1 Ge3 Ge4 61.19(8)
Ge2 Ge3 Ge4 58.50(8)
Ni2 Ge3 Ge5 60.92(4)
Ni1 Ge3 Ge5 106.28(5)
Ge2 Ge3 Ge5 58.10(3)
Ge4 Ge3 Ge5 105.68(9)
Ni2 Ge3 Ge1 56.55(5)
Ni1 Ge3 Ge1 57.01(4)
Ge2 Ge3 Ge1 57.15(4)
Ge4 Ge3 Ge1 57.98(8)
Ge5 Ge3 Ge1 57.30(4)
Ge2 Ge4 Ge3 60.72(7)
Ge2 Ge4 Ni1 105.63(9)
Ge3 Ge4 Ni1 58.03(5)
Ge2 Ge4 Ge1 60.10(8)
Ge3 Ge4 Ge1 64.72(7)
Ni1 Ge4 Ge1 58.37(7)
Ge2 Ge5 Ge1 60.63(4)
Ge2 Ge5 Ni2 105.87(5)
Ge1 Ge5 Ni2 58.31(5)
Ge2 Ge5 Ge3 60.83(4)
Ge1 Ge5 Ge3 65.02(5)
Ni2 Ge5 Ge3 58.06(4)
C40 Ni1 C39 104.8(3)
C40 Ni1 Ni2 156.6(2)
C39 Ni1 Ni2 52.4(2)
C40 Ni1 Ge3 132.2(2)
C39 Ni1 Ge3 106.8(2)
Ni2 Ni1 Ge3 61.30(4)
C40 Ni1 Ge1 138.4(3)
C39 Ni1 Ge1 101.5(2)
Ni2 Ni1 Ge1 61.09(4)
Ge3 Ni1 Ge1 66.76(5)
C40 Ni1 Ge4 94.0(2)
C39 Ni1 Ge4 160.9(2)
Ni2 Ni1 Ge4 109.12(9)
Ge3 Ni1 Ge4 60.78(8)
Ge1 Ni1 Ge4 60.99(8)
C41 Ni2 C39 108.1(3)
C41 Ni2 Ni1 159.5(2)
C39 Ni2 Ni1 52.1(2)
C41 Ni2 Ge3 130.5(2)
C39 Ni2 Ge3 106.5(2)
Ni1 Ni2 Ge3 61.33(4)
C41 Ni2 Ge1 135.5(2)
C39 Ni2 Ge1 101.9(2)
Ni1 Ni2 Ge1 61.88(4)
Ge3 Ni2 Ge1 67.06(5)
C41 Ni2 Ge5 90.7(2)
C39 Ni2 Ge5 160.9(2)
Ni1 Ni2 Ge5 109.46(4)
Ge3 Ni2 Ge5 61.02(4)
Ge1 Ni2 Ge5 60.67(4)
O14 C40 Ni1 178.2(7)
Ni1' Ge1' Ni2' 57.12(16)
Ni1' Ge1' Ge5' 61.19(16)
Ni2' Ge1' Ge5' 105.6(2)
Ni1' Ge1' Ge4' 107.5(3)
Ni2' Ge1' Ge4' 106.0(3)
Ge5' Ge1' Ge4' 59.2(2)
Ni1' Ge1' Ge3' 56.88(16)
Ni2' Ge1' Ge3' 56.66(14)
Ge5' Ge1' Ge3' 56.81(14)
Ge4' Ge1' Ge3' 57.8(2)
Ni1' Ge1' Ge2 106.05(18)
Ni2' Ge1' Ge2 61.32(11)
Ge5' Ge1' Ge2 104.03(18)
Ge4' Ge1' Ge2 56.6(3)
Ge3' Ge1' Ge2 57.02(13)
Ni2' Ge3' Ni1' 56.66(14)
Ni2' Ge3' Ge5' 106.11(18)
Ni1' Ge3' Ge5' 61.29(14)
Ni2' Ge3' Ge4' 106.1(3)
Ni1' Ge3' Ge4' 107.3(3)
Ge5' Ge3' Ge4' 59.7(2)
Ni2' Ge3' Ge2 63.70(12)
Ni1' Ge3' Ge2 110.55(17)
Ge5' Ge3' Ge2 109.87(16)
Ge4' Ge3' Ge2 58.9(2)
Ni2' Ge3' Ge1' 56.20(14)
Ni1' Ge3' Ge1' 56.05(16)
Ge5' Ge3' Ge1' 57.85(13)
Ge4' Ge3' Ge1' 58.3(3)
Ge2 Ge3' Ge1' 63.05(14)
Ge5' Ge4' Ge2 111.9(2)
Ge5' Ge4' Ge3' 59.01(16)
Ge2 Ge4' Ge3' 62.0(2)
Ge5' Ge4' Ge1' 59.6(2)
Ge2 Ge4' Ge1' 66.1(2)
Ge3' Ge4' Ge1' 63.9(2)
Ge3' Ge5' Ge4' 61.2(2)
Ge3' Ge5' Ge1' 65.34(16)
Ge4' Ge5' Ge1' 61.3(3)
Ge3' Ge5' Ni1' 58.75(13)
Ge4' Ge5' Ni1' 106.5(2)
Ge1' Ge5' Ni1' 57.78(14)
C39 Ni1' C41 104.2(4)
C39 Ni1' O13 8.9(4)
C41 Ni1' O13 95.7(2)
C39 Ni1' Ni2' 165.5(4)
C41 Ni1' Ni2' 61.7(2)
O13 Ni1' Ni2' 156.7(2)
C39 Ni1' Ge1' 127.2(4)
C41 Ni1' Ge1' 113.9(2)
O13 Ni1' Ge1' 130.7(2)
Ni2' Ni1' Ge1' 61.50(13)
C39 Ni1' Ge3' 130.9(4)
C41 Ni1' Ge3' 110.2(2)
O13 Ni1' Ge3' 138.7(2)
Ni2' Ni1' Ge3' 61.51(13)
Ge1' Ni1' Ge3' 67.06(17)
C39 Ni1' Ge5' 85.4(4)
C41 Ni1' Ge5' 169.8(2)
O13 Ni1' Ge5' 94.00(18)
Ni2' Ni1' Ge5' 108.86(13)
Ge1' Ni1' Ge5' 61.03(13)
Ge3' Ni1' Ge5' 59.95(12)
C40' Ni2' Ni1' 157.9(7)
C40' Ni2' C41 100.6(7)
Ni1' Ni2' C41 57.86(19)
C40' Ni2' Ge1' 131.1(7)
Ni1' Ni2' Ge1' 61.37(16)
C41 Ni2' Ge1' 110.5(2)
C40' Ni2' Ge3' 136.9(7)
Ni1' Ni2' Ge3' 61.83(14)
C41 Ni2' Ge3' 107.5(2)
Ge1' Ni2' Ge3' 67.13(16)
C40' Ni2' Ge2 89.2(7)
Ni1' Ni2' Ge2 112.72(13)
C41 Ni2' Ge2 168.7(2)
Ge1' Ni2' Ge2 65.73(14)
Ge3' Ni2' Ge2 61.23(11)
O14' C40' Ni2' 177(2)
Ge5 Ge2 Ge4 109.91(6)
Ge5 Ge2 Ge1 60.97(4)
Ge4 Ge2 Ge1 61.47(8)
Ge5 Ge2 Ge3 61.07(4)
Ge4 Ge2 Ge3 60.79(5)
Ge1 Ge2 Ge3 65.23(5)
Ge4' Ge2 Ge3' 59.07(14)
Ge4' Ge2 Ni2' 99.70(16)
Ge3' Ge2 Ni2' 55.07(11)
Ge4' Ge2 Ge1' 57.3(2)
Ge3' Ge2 Ge1' 59.93(14)
Ni2' Ge2 Ge1' 52.95(11)
O5 K1 O3 97.53(10)
O5 K1 O1 97.63(10)
O3 K1 O1 98.37(10)
O5 K1 O4 59.13(10)
O3 K1 O4 122.01(10)
O1 K1 O4 134.06(10)
O5 K1 O12 121.94(10)
O3 K1 O12 135.54(10)
O1 K1 O12 59.79(10)
O4 K1 O12 97.24(10)
O5 K1 O2 134.96(11)
O3 K1 O2 59.16(10)
O1 K1 O2 121.99(10)
O4 K1 O2 98.75(10)
O12 K1 O2 97.85(10)
O5 K1 N1 119.98(10)
O3 K1 N1 118.67(11)
O1 K1 N1 119.83(11)
O4 K1 N1 61.16(10)
O12 K1 N1 60.57(11)
O2 K1 N1 60.04(10)
O5 K1 N2 59.70(10)
O3 K1 N2 61.64(11)
O1 K1 N2 60.19(11)
O4 K1 N2 118.54(11)
O12 K1 N2 119.38(11)
O2 K1 N2 120.29(11)
N1 K1 N2 179.64(11)
O10 K2 O8 97.66(11)
O10 K2 O6 94.69(10)
O8 K2 O6 100.39(10)
O10 K2 O7 131.98(11)
O8 K2 O7 124.69(10)
O6 K2 O7 59.38(10)
O10 K2 O9 120.75(11)
O8 K2 O9 60.40(9)
O6 K2 O9 140.25(10)
O7 K2 O9 101.06(10)
O10 K2 O11 59.47(10)
O8 K2 O11 134.30(10)
O6 K2 O11 119.10(10)
O7 K2 O11 96.37(10)
O9 K2 O11 95.81(9)
O10 K2 N4 60.44(11)
O8 K2 N4 60.68(10)
O6 K2 N4 59.87(11)
O7 K2 N4 118.70(11)
O9 K2 N4 120.43(11)
O11 K2 N4 119.48(11)
O10 K2 N3 120.01(11)
O8 K2 N3 119.87(11)
O6 K2 N3 119.13(11)
O7 K2 N3 60.31(10)
O9 K2 N3 60.24(11)
O11 K2 N3 60.86(10)
N4 K2 N3 179.00(12)
C34 O1 C31 111.7(4)
C34 O1 K1 116.0(3)
C31 O1 K1 117.5(3)
C26 O2 C21 111.1(4)
C26 O2 K1 116.9(3)
C21 O2 K1 115.9(3)
C22 O3 C35 110.4(3)
C22 O3 K1 113.9(3)
C35 O3 K1 116.6(3)
C36 O4 C23 110.6(4)
C36 O4 K1 112.5(3)
C23 O4 K1 114.3(3)
C33 O5 C24 112.2(4)
C33 O5 K1 119.7(3)
C24 O5 K1 119.3(3)
C19 O6 C15 111.9(4)
C19 O6 K2 115.9(3)
C15 O6 K2 118.2(3)
C18 O7 C2 111.0(4)
C18 O7 K2 116.7(3)
C2 O7 K2 114.0(3)
C7 O8 C3 111.5(4)
C7 O8 K2 120.1(3)
C3 O8 K2 113.2(3)
C4 O9 C6 112.5(4)
C4 O9 K2 113.6(3)
C6 O9 K2 113.6(3)
C1 O10 C13 112.0(4)
C1 O10 K2 121.3(3)
C13 O10 K2 122.5(3)
C5 O11 C14 110.9(4)
C5 O11 K2 112.5(3)
C14 O11 K2 109.7(3)
C38 O12 C29 111.4(4)
C38 O12 K1 112.1(3)
C29 O12 K1 113.5(3)
C39 O13 Ni1' 9.2(4)
C37 N1 C30 110.7(4)
C37 N1 C28 110.0(4)
C30 N1 C28 108.7(4)
C37 N1 K1 109.7(3)
C30 N1 K1 107.8(3)
C28 N1 K1 110.0(3)
C32 N2 C27 110.4(4)
C32 N2 C25 111.3(4)
C27 N2 C25 108.3(4)
C32 N2 K1 107.1(3)
C27 N2 K1 109.8(3)
C25 N2 K1 109.9(3)
C11 N3 C8 110.1(4)
C11 N3 C12 110.1(4)
C8 N3 C12 109.4(4)
C11 N3 K2 108.8(3)
C8 N3 K2 109.5(3)
C12 N3 K2 108.9(3)
C20 N4 C10 110.7(4)
C20 N4 C9 110.0(4)
C10 N4 C9 109.7(4)
C20 N4 K2 108.3(3)
C10 N4 K2 110.4(3)
C9 N4 K2 107.7(3)
O7 C2 C19 109.1(4)
O8 C3 C4 109.1(4)
O9 C4 C3 109.7(4)
O11 C5 C11 110.3(4)
O9 C6 C8 108.6(4)
O8 C7 C9 108.7(4)
N3 C8 C6 114.1(4)
N4 C9 C7 114.7(4)
N4 C10 C15 114.0(4)
N3 C11 C5 113.8(4)
N3 C12 C18 114.1(4)
O10 C13 C20 108.7(4)
O6 C15 C10 109.0(4)
N5 C16 C17 116.1(5)
N6 C17 C16 115.6(5)
O7 C18 C12 109.2(4)
O6 C19 C2 109.9(4)
N4 C20 C13 114.9(5)
O2 C21 C35 109.7(4)
O3 C22 C32 109.1(4)
O4 C23 C30 109.8(4)
O5 C24 C36 107.2(4)
N2 C25 C33 113.7(4)
O2 C26 C28 108.2(4)
N2 C27 C31 113.8(4)
N1 C28 C26 114.8(4)
O12 C29 C37 109.9(4)
N1 C30 C23 112.9(4)
O1 C31 C27 109.1(4)
N2 C32 C22 114.2(4)
O5 C33 C25 109.3(4)
O1 C34 C38 109.3(4)
O3 C35 C21 109.9(4)
O4 C36 C24 109.8(4)
N1 C37 C29 112.6(4)
O12 C38 C34 109.2(4)
O13 C39 Ni1' 161.9(7)
O13 C39 Ni1 142.5(6)
O13 C39 Ni2 142.0(6)
Ni1 C39 Ni2 75.5(3)
O15 C41 Ni2 176.7(7)
O15 C41 Ni1' 165.1(6)
O15 C41 Ni2' 134.5(5)
Ni1' C41 Ni2' 60.4(2)
O11 C14 C1 110.4(4)
O10 C1 C14 109.0(4)

loop_
_geom_bond_atom_site_label_1
_geom_bond_atom_site_label_2
_geom_bond_distance
Ge1 Ni2 2.5077(18)
Ge1 Ni1 2.5265(17)
Ge1 Ge2 2.5607(16)
Ge1 Ge5 2.5693(14)
Ge1 Ge4 2.595(3)
Ge1 Ge3 2.7676(19)
Ge3 Ni2 2.5029(15)
Ge3 Ni1 2.5037(14)
Ge3 Ge2 2.5743(14)
Ge3 Ge4 2.576(2)
Ge3 Ge5 2.5802(15)
Ge4 Ge2 2.516(4)
Ge4 Ni1 2.586(2)
Ge5 Ge2 2.5028(11)
Ge5 Ni2 2.5778(16)
Ni1 C40 1.703(9)
Ni1 C39 1.958(8)
Ni1 Ni2 2.4031(15)
Ni2 C41 1.570(8)
Ni2 C39 1.967(9)
O14 C40 1.171(9)
Ge1' Ni1' 2.503(6)
Ge1' Ni2' 2.506(5)
Ge1' Ge5' 2.588(6)
Ge1' Ge4' 2.632(10)
Ge1' Ge3' 2.778(7)
Ge1' Ge2 2.862(5)
Ge3' Ni2' 2.519(5)
Ge3' Ni1' 2.527(5)
Ge3' Ge5' 2.558(4)
Ge3' Ge4' 2.616(7)
Ge3' Ge2 2.693(4)
Ge4' Ge5' 2.578(8)
Ge4' Ge2 2.612(10)
Ge5' Ni1' 2.592(4)
Ni1' C39 1.202(9)
Ni1' C41 2.332(9)
Ni1' O13 2.344(7)
Ni1' Ni2' 2.394(5)
Ni2' C40' 1.76(2)
Ni2' C41 2.426(9)
Ni2' Ge2 2.754(3)
O14' C40' 1.11(3)
K1 O5 2.801(3)
K1 O3 2.808(3)
K1 O1 2.813(4)
K1 O4 2.843(3)
K1 O12 2.852(4)
K1 O2 2.860(4)
K1 N1 3.010(4)
K1 N2 3.013(4)
K2 O10 2.748(3)
K2 O8 2.791(4)
K2 O6 2.834(3)
K2 O7 2.857(4)
K2 O9 2.859(3)
K2 O11 2.890(3)
K2 N4 2.983(4)
K2 N3 3.019(4)
O1 C34 1.415(6)
O1 C31 1.421(6)
O2 C26 1.425(6)
O2 C21 1.426(5)
O3 C22 1.425(6)
O3 C35 1.428(6)
O4 C36 1.409(6)
O4 C23 1.412(6)
O5 C33 1.412(6)
O5 C24 1.433(6)
O6 C19 1.414(6)
O6 C15 1.416(6)
O7 C18 1.415(6)
O7 C2 1.424(5)
O8 C7 1.423(6)
O8 C3 1.428(6)
O9 C4 1.416(6)
O9 C6 1.423(6)
O10 C1 1.407(6)
O10 C13 1.431(6)
O11 C5 1.414(6)
O11 C14 1.415(6)
O12 C38 1.423(6)
O12 C29 1.437(6)
O13 C39 1.172(9)
O15 C41 1.182(8)
N1 C37 1.461(7)
N1 C30 1.475(6)
N1 C28 1.482(6)
N2 C32 1.451(6)
N2 C27 1.462(6)
N2 C25 1.469(6)
N3 C11 1.466(6)
N3 C8 1.476(6)
N3 C12 1.477(6)
N4 C20 1.459(6)
N4 C10 1.465(6)
N4 C9 1.470(6)
N5 C16 1.444(7)
N6 C17 1.437(8)
C2 C19 1.482(7)
C3 C4 1.480(7)
C5 C11 1.502(7)
C6 C8 1.491(7)
C7 C9 1.498(7)
C10 C15 1.496(7)
C12 C18 1.503(7)
C13 C20 1.504(7)
C16 C17 1.523(8)
C21 C35 1.475(7)
C22 C32 1.513(7)
C23 C30 1.509(7)
C24 C36 1.501(7)
C25 C33 1.500(7)
C26 C28 1.503(7)
C27 C31 1.510(7)
C29 C37 1.494(7)
C34 C38 1.475(7)
C14 C1 1.500(7)
